data_4518158
loop_
_publ_author_name
'Cheng, Shao-Chi'
'Wang, Chi-Hsien'
'Lin, Yi-Chia'
'Tsuchido, Yoshitaka'
'Suzaki, Yuji'
'Sei, Yoshihisa'
'Kuo, Ting-Shen'
'Horie, Masaki'

_publ_section_title
;
 Photoinduced Mechanical Motions of Pseudorotaxane Crystals Composed of
 Azobenzene and Ferrocenyl Groups on an Axle and a Crown Ether Ring
;
_journal_name_full 'ACS Applied Materials &amp; Interfaces'
_journal_paper_doi 10.1021/acsami.0c15171
_journal_year 2020
_chemical_formula_moiety 'C24 H28 Br4 O8, C24 H15 Fe N3, F6 P, C4 H10 O'
_chemical_formula_sum 'C52 H53 Br4 F6 Fe N3 O9 P'
_chemical_formula_weight 1384.43
_space_group_crystal_system monoclinic
_space_group_IT_number 14
_space_group_name_Hall '-P 2ybc'
_space_group_name_H-M_alt 'P 1 21/c 1'
_atom_sites_solution_hydrogens geom
_atom_sites_solution_primary dual
_audit_creation_date 2020-07-30
_audit_creation_method
;
Olex2 1.3
(compiled 2020.07.16 svn.r6f6c53a7 for OlexSys, GUI svn.r6139)
;
_cell_angle_alpha 90
_cell_angle_beta 92.478(3)
_cell_angle_gamma 90
_cell_formula_units_Z 4
_cell_length_a 12.1045(3)
_cell_length_b 11.8380(4)
_cell_length_c 39.6515(16)
_cell_measurement_reflns_used 10157
_cell_measurement_temperature 90(2)
_cell_measurement_theta_max 73.0820
_cell_measurement_theta_min 3.5790
_cell_volume 5676.5(3)
_computing_cell_refinement 'CrysAlisPro 1.171.40.68a (Rigaku OD, 2019)'
_computing_data_collection 'CrysAlisPro 1.171.40.68a (Rigaku OD, 2019)'
_computing_data_reduction 'CrysAlisPro 1.171.40.68a (Rigaku OD, 2019)'
_computing_molecular_graphics 'Olex2 1.3 (Dolomanov et al., 2009)'
_computing_publication_material 'Olex2 1.3 (Dolomanov et al., 2009)'
_computing_structure_refinement 'XL  (Sheldrick, 2008)'
_computing_structure_solution 'SHELXT 2018/2 (Sheldrick, 2018)'
_diffrn_ambient_temperature 90
_diffrn_detector 'Hybrid Pixel Array Detector'
_diffrn_detector_area_resol_mean 10.0000
_diffrn_detector_type HyPix
_diffrn_measured_fraction_theta_full 0.996
_diffrn_measured_fraction_theta_max 0.957
_diffrn_measurement_details
;
List of Runs (angles in degrees, time in seconds):

  # Type    Start    End  Width  t~exp~   \w     \q     \k     \f   Frames
--------------------------------------------------------------------------
  1  \w    -23.00  38.00   0.50   15.00    --  -41.80  19.00 -60.00  122
  2  \w    -23.00  36.00   0.50   15.00    --  -41.80  19.00-120.00  118
  3  \w    -36.00  43.00   0.50   15.00    --   41.80 -37.00 -90.00  158
  4  \w     11.00  61.00   0.50   15.00    --   41.80-115.00  38.00  100
  5  \w     35.00  62.00   0.50   41.62    --  106.13-115.00  38.00   54
  6  \w     80.00 105.00   0.50   41.62    --  106.13 -94.00  60.00   50
  7  \w     35.00  71.00   0.50   41.62    --  106.13 -94.00  60.00   72
  8  \w     40.00  73.00   0.50   41.62    --  106.13 -61.00  60.00   66
  9  \w     33.00  71.00   0.50   41.62    --  106.13 -61.00  30.00   76
 10  \w     34.00 112.00   0.50   41.62    --  106.13-125.00  30.00  156
 11  \w     80.00 121.00   0.50   15.00    --   41.80-165.00-108.00   82
 12  \w    101.00 133.00   0.50   41.62    --  106.13-165.00-108.00   64
 13  \w     33.00  72.00   0.50   41.62    --  106.13 -61.00-180.00   78
 14  \w     99.00 160.00   0.50   41.62    --  106.13  77.00  90.00  122
 15  \w    145.00 170.00   0.50   41.62    --  106.13 115.00 127.00   50
 16  \w     58.00 106.00   0.50   15.00    --   41.80 165.00 -85.00   96
 17  \w    -68.00 -38.00   0.50   41.62    -- -102.00 115.00 127.00   60
 18  \w   -102.00 -28.00   0.50   41.62    -- -102.00  77.00 150.00  148
 19  \w   -109.00 -84.00   0.50   41.62    -- -102.00 115.00 127.00   50
 20  \w    -67.00 -28.00   0.50   41.62    -- -102.00  61.00 -60.00   78
 21  \w    -63.00 -38.00   0.50   15.00    --  -41.80 165.00 -85.00   50
 22  \w   -103.00 -78.00   0.50   41.62    -- -102.00 -30.00-150.00   50
 23  \w   -149.00-105.00   0.50   41.62    -- -102.00 -94.00 -60.00   88
 24  \w    -93.00 -66.00   0.50   41.62    -- -102.00-165.00-108.00   54
 25  \w   -106.00 -81.00   0.50   15.00    --  -41.80-165.00-108.00   50
 26  \w   -133.00 -87.00   0.50   41.62    -- -102.00-115.00  38.00   92
 27  \w   -173.00 -84.00   0.50   41.62    -- -102.00 -94.00 -90.00  178
 28  \w   -166.00-129.00   0.50   41.62    -- -102.00 -30.00-150.00   74
;
_diffrn_measurement_device 'four-circle diffractometer'
_diffrn_measurement_device_type 'XtaLAB Synergy R, DW system, HyPix'
_diffrn_measurement_method '\w scans'
_diffrn_orient_matrix_type 'CrysAlisPro convention (1999,Acta A55,543-557)'
_diffrn_orient_matrix_UB_11 0.0061371000
_diffrn_orient_matrix_UB_12 0.0155807000
_diffrn_orient_matrix_UB_13 -0.0384718000
_diffrn_orient_matrix_UB_21 0.0197995000
_diffrn_orient_matrix_UB_22 0.1275201000
_diffrn_orient_matrix_UB_23 0.0051696000
_diffrn_orient_matrix_UB_31 0.1255879000
_diffrn_orient_matrix_UB_32 -0.0208514000
_diffrn_orient_matrix_UB_33 0.0027852000
_diffrn_radiation_monochromator mirror
_diffrn_radiation_probe x-ray
_diffrn_radiation_type 'Cu K\a'
_diffrn_radiation_wavelength 1.54184
_diffrn_reflns_av_R_equivalents 0.1003
_diffrn_reflns_av_unetI/netI 0.0723
_diffrn_reflns_Laue_measured_fraction_full 0.996
_diffrn_reflns_Laue_measured_fraction_max 0.957
_diffrn_reflns_limit_h_max 14
_diffrn_reflns_limit_h_min -10
_diffrn_reflns_limit_k_max 14
_diffrn_reflns_limit_k_min -13
_diffrn_reflns_limit_l_max 48
_diffrn_reflns_limit_l_min -49
_diffrn_reflns_number 39030
_diffrn_reflns_point_group_measured_fraction_full 0.996
_diffrn_reflns_point_group_measured_fraction_max 0.957
_diffrn_reflns_theta_full 67.684
_diffrn_reflns_theta_max 74.889
_diffrn_reflns_theta_min 3.655
_diffrn_source 'Rotating-anode X-ray tube'
_diffrn_source_type 'Rigaku (Cu) X-ray Source'
_exptl_absorpt_coefficient_mu 6.344
_exptl_absorpt_correction_T_max 1.00000
_exptl_absorpt_correction_T_min 0.55656
_exptl_absorpt_correction_type multi-scan
_exptl_absorpt_process_details
;
CrysAlisPro 1.171.40.68a (Rigaku Oxford Diffraction, 2019)
Empirical absorption correction using spherical harmonics,
 implemented in SCALE3 ABSPACK scaling algorithm.
;
_exptl_crystal_colour 'clear light yellow'
_exptl_crystal_colour_lustre clear
_exptl_crystal_colour_modifier light
_exptl_crystal_colour_primary yellow
_exptl_crystal_density_diffrn 1.620
_exptl_crystal_description plate
_exptl_crystal_F_000 2772
_exptl_crystal_size_max 0.04
_exptl_crystal_size_mid 0.03
_exptl_crystal_size_min 0.02
_refine_diff_density_max 1.250
_refine_diff_density_min -1.340
_refine_diff_density_rms 0.138
_refine_ls_extinction_method none
_refine_ls_goodness_of_fit_ref 1.060
_refine_ls_hydrogen_treatment constr
_refine_ls_matrix_type full
_refine_ls_number_parameters 687
_refine_ls_number_reflns 11172
_refine_ls_number_restraints 918
_refine_ls_restrained_S_all 1.058
_refine_ls_R_factor_all 0.1270
_refine_ls_R_factor_gt 0.0926
_refine_ls_shift/su_max 0.001
_refine_ls_shift/su_mean 0.000
_refine_ls_structure_factor_coef Fsqd
_refine_ls_weighting_details 'w=1/[\s^2^(Fo^2^)+(0.1553P)^2^+16.0891P] where P=(Fo^2^+2Fc^2^)/3'
_refine_ls_weighting_scheme calc
_refine_ls_wR_factor_gt 0.2691
_refine_ls_wR_factor_ref 0.2965
_reflns_Friedel_coverage 0.000
_reflns_number_gt 7132
_reflns_number_total 11172
_reflns_threshold_expression 'I > 2\s(I)'
_cod_data_source_file am0c15171_si_007.cif
_cod_data_source_block a17743_2
_cod_database_code 4518158
_shelx_shelxl_version_number 2016/6
_shelx_space_group_comment
;
The symmetry employed for this shelxl refinement is uniquely defined
by the following loop, which should always be used as a source of
symmetry information in preference to the above space-group names.
They are only intended as comments.
;
_shelx_estimated_absorpt_t_max 0.884
_shelx_estimated_absorpt_t_min 0.785
_reflns_odcompleteness_completeness 99.58
_reflns_odcompleteness_iscentric 1
_reflns_odcompleteness_theta 66.97
_olex2_refinement_description
;
1. Fixed Uiso
 At 1.2 times of:
  All C(H) groups, All C(H,H) groups, All N(H,H) groups
 At 1.5 times of:
  All C(H,H,H) groups
2. Uiso/Uaniso restraints and constraints
All non-hydrogen atoms have similar U: within 2A with sigma of 0.01 and sigma
for terminal atoms of 0.02 within 2A
All non-hydrogen atoms restrained to be isotropic: with sigma of 0.01 and sigma
for terminal atoms of 0.02
3.a Secondary CH2 refined with riding coordinates:
 N67(H67A,H67B), C6(H6A,H6B), C44(H44A,H44B), C13(H13A,H13B), C46(H46A,H46B),
 C29(H29A,H29B), C12(H12A,H12B), C22(H22A,H22B), C7(H7A,H7B), C9(H9A,H9B),
 C23(H23A,H23B), C10(H10A,H10B), C28(H28A,H28B), C26(H26A,H26B), C73(H73A,H73B),
  C75(H75A,H75B), C25(H25A,H25B)
3.b Aromatic/amide H refined with riding coordinates:
 C32(H32), C3(H3), C19(H19), C16(H16), C52(H52), C51(H51), C49(H49), C48(H48),
 C63(H63), C64(H64), C62(H62), C60(H60), C61(H61)
3.c Idealised Me refined as rotating group:
 C74(H74A,H74B,H74C), C(HA,HB,HC)
;
_olex2_submission_special_instructions 'No special instructions were received'
_oxdiff_exptl_absorpt_empirical_details
;
Empirical correction (ABSPACK) includes:
- Absorption correction using spherical harmonics
- Frame scaling
;
_oxdiff_exptl_absorpt_empirical_full_max 2.681
_oxdiff_exptl_absorpt_empirical_full_min 0.322

loop_
_space_group_symop_operation_xyz
'x, y, z'
'-x, y+1/2, -z+1/2'
'-x, -y, -z'
'x, -y-1/2, z-1/2'

loop_
_atom_site_label
_atom_site_type_symbol
_atom_site_fract_x
_atom_site_fract_y
_atom_site_fract_z
_atom_site_U_iso_or_equiv
_atom_site_adp_type
_atom_site_occupancy
_atom_site_site_symmetry_order
_atom_site_calc_flag
_atom_site_refinement_flags_posn
_atom_site_refinement_flags_adp
_atom_site_refinement_flags_occupancy
_atom_site_disorder_assembly
_atom_site_disorder_group
Br35 Br 1.41343(7) 0.66575(9) 0.26482(3) 0.0657(3) Uani 1 1 d . U . . .
Br33 Br 1.42285(7) 0.38216(9) 0.26150(3) 0.0664(3) Uani 1 1 d . U . . .
Br34 Br 0.23697(8) 0.35379(11) 0.44719(3) 0.0800(4) Uani 1 1 d . U . . .
Br36 Br 0.23502(8) 0.63782(12) 0.44975(3) 0.0848(4) Uani 1 1 d . U . . .
Fe1 Fe 0.87889(9) 0.49937(11) 0.25934(4) 0.0522(4) Uani 1 1 d . U . . .
P1 P 1.33671(18) 0.00546(16) 0.35986(7) 0.0558(6) Uani 1 1 d . U . . .
O5 O 1.1212(3) 0.6112(4) 0.35743(13) 0.0429(11) Uani 1 1 d . U . . .
F5 F 1.3402(4) 0.1020(4) 0.38793(13) 0.0620(12) Uani 1 1 d . U . . .
F3 F 1.4692(4) 0.0109(4) 0.35808(15) 0.0620(13) Uani 1 1 d . U . . .
F1 F 1.3502(4) -0.0891(4) 0.38859(14) 0.0660(13) Uani 1 1 d . U . . .
F4 F 1.3237(4) 0.1001(4) 0.33120(14) 0.0657(13) Uani 1 1 d . U . . .
O30 O 1.1266(4) 0.3934(4) 0.35452(14) 0.0479(11) Uani 1 1 d . U . . .
F2 F 1.3336(4) -0.0918(4) 0.33179(14) 0.0659(13) Uani 1 1 d . U . . .
O14 O 0.5469(4) 0.6185(4) 0.36182(14) 0.0490(12) Uani 1 1 d . U . . .
F6 F 1.2041(4) -0.0014(4) 0.36203(18) 0.0732(15) Uani 1 1 d . U . . .
O21 O 0.5516(4) 0.3987(4) 0.36178(15) 0.0534(12) Uani 1 1 d . U . . .
O8 O 0.9322(4) 0.7555(4) 0.37049(15) 0.0535(13) Uani 1 1 d . U . . .
O11 O 0.7178(4) 0.7880(5) 0.35316(15) 0.0562(13) Uani 1 1 d . U . . .
N67 N 0.7863(5) 0.5495(5) 0.36432(17) 0.0481(14) Uani 1 1 d . U . . .
H67A H 0.789380 0.626272 0.363742 0.058 Uiso 1 1 calc R U . . .
H67B H 0.714884 0.528826 0.359607 0.058 Uiso 1 1 calc R U . . .
C4 C 1.1928(5) 0.5663(6) 0.33527(19) 0.0399(13) Uani 1 1 d . U . . .
O24 O 0.7288(5) 0.2531(6) 0.34471(19) 0.0772(17) Uani 1 1 d . U . . .
C31 C 1.1966(5) 0.4496(6) 0.3341(2) 0.0429(14) Uani 1 1 d . U . . .
C32 C 1.2679(5) 0.3956(6) 0.3126(2) 0.0448(15) Uani 1 1 d . U . . .
H32 H 1.271758 0.315453 0.312309 0.054 Uiso 1 1 calc R U . . .
N57 N 0.5273(6) 0.6941(6) 0.49358(19) 0.0605(16) Uani 1 1 d . U . . .
C3 C 1.2590(5) 0.6298(6) 0.3152(2) 0.0445(15) Uani 1 1 d . U . . .
H3 H 1.257128 0.709940 0.316282 0.053 Uiso 1 1 calc R U . . .
C2 C 1.3290(5) 0.5757(6) 0.2931(2) 0.0463(15) Uani 1 1 d . U . . .
O27 O 0.9516(6) 0.2266(7) 0.3607(2) 0.093(2) Uani 1 1 d . U . . .
C1 C 1.3329(6) 0.4583(7) 0.2918(2) 0.0484(16) Uani 1 1 d . U . . .
N58 N 0.5494(6) 0.7922(7) 0.5038(2) 0.0654(17) Uani 1 1 d . U . . .
C6 C 1.1291(5) 0.7304(6) 0.3634(2) 0.0467(16) Uani 1 1 d . U . . .
H6A H 1.117444 0.772727 0.341952 0.056 Uiso 1 1 calc R U . . .
H6B H 1.202748 0.750213 0.373492 0.056 Uiso 1 1 calc R U . . .
C43 C 0.8258(5) 0.5534(6) 0.3041(2) 0.0462(15) Uani 1 1 d . U . . .
C44 C 0.8570(6) 0.5032(6) 0.3374(2) 0.0450(15) Uani 1 1 d . U . . .
H44A H 0.935632 0.519943 0.343174 0.054 Uiso 1 1 calc R U . . .
H44B H 0.848170 0.420176 0.336156 0.054 Uiso 1 1 calc R U . . .
C15 C 0.4743(5) 0.5660(7) 0.3823(2) 0.0479(15) Uani 1 1 d . U . . .
C13 C 0.5306(6) 0.7381(7) 0.3570(2) 0.0505(16) Uani 1 1 d . U . . .
H13A H 0.538056 0.777714 0.378949 0.061 Uiso 1 1 calc R U . . .
H13B H 0.455415 0.752583 0.347075 0.061 Uiso 1 1 calc R U . . .
C46 C 0.8192(7) 0.5109(7) 0.3990(2) 0.0532(17) Uani 1 1 d . U . . .
H46A H 0.896824 0.533053 0.404286 0.064 Uiso 1 1 calc R U . . .
H46B H 0.814917 0.427409 0.399890 0.064 Uiso 1 1 calc R U . . .
C20 C 0.4769(6) 0.4475(7) 0.3821(2) 0.0511(16) Uani 1 1 d . U . . .
C19 C 0.4066(6) 0.3878(8) 0.4017(2) 0.0559(18) Uani 1 1 d . U . . .
H19 H 0.408536 0.307547 0.401347 0.067 Uiso 1 1 calc R U . . .
C47 C 0.7469(6) 0.5599(7) 0.4250(2) 0.0535(16) Uani 1 1 d . U . . .
C16 C 0.4003(6) 0.6219(8) 0.4021(2) 0.0532(17) Uani 1 1 d . U . . .
H16 H 0.396545 0.702033 0.402139 0.064 Uiso 1 1 calc R U . . .
C29 C 1.1406(7) 0.2732(7) 0.3577(2) 0.0596(19) Uani 1 1 d . U . . .
H29A H 1.214909 0.255435 0.367707 0.071 Uiso 1 1 calc R U . . .
H29B H 1.132873 0.236750 0.335217 0.071 Uiso 1 1 calc R U . . .
C52 C 0.7496(7) 0.6740(7) 0.4318(2) 0.0600(19) Uani 1 1 d . U . . .
H52 H 0.800113 0.721122 0.420717 0.072 Uiso 1 1 calc R U . . .
C12 C 0.6149(6) 0.7805(7) 0.3339(2) 0.0540(17) Uani 1 1 d . U . . .
H12A H 0.621965 0.728040 0.314718 0.065 Uiso 1 1 calc R U . . .
H12B H 0.593192 0.855700 0.324972 0.065 Uiso 1 1 calc R U . . .
C18 C 0.3334(6) 0.4420(8) 0.4219(2) 0.0578(18) Uani 1 1 d . U . . .
C22 C 0.5389(6) 0.2789(7) 0.3560(2) 0.0574(18) Uani 1 1 d . U . . .
H22A H 0.462652 0.261885 0.347479 0.069 Uiso 1 1 calc R U . . .
H22B H 0.553573 0.236784 0.377264 0.069 Uiso 1 1 calc R U . . .
C50 C 0.6067(7) 0.6521(7) 0.4707(2) 0.0562(17) Uani 1 1 d . U . . .
C55 C 0.7336(6) 0.5214(7) 0.2826(2) 0.0531(17) Uani 1 1 d . U . . .
C53 C 0.8844(7) 0.6419(7) 0.2879(2) 0.0564(18) Uani 1 1 d . U . . .
C59 C 0.4681(8) 0.8390(8) 0.5245(3) 0.068(2) Uani 1 1 d . U . . .
C7 C 1.0390(6) 0.7581(8) 0.3875(2) 0.0581(18) Uani 1 1 d . U . . .
H7A H 1.041231 0.702753 0.406214 0.070 Uiso 1 1 calc R U . . .
H7B H 1.052421 0.834131 0.397258 0.070 Uiso 1 1 calc R U . . .
C51 C 0.6793(7) 0.7205(8) 0.4546(2) 0.0629(19) Uani 1 1 d . U . . .
H51 H 0.681360 0.799290 0.459193 0.076 Uiso 1 1 calc R U . . .
C9 C 0.8970(7) 0.8627(7) 0.3613(3) 0.0611(19) Uani 1 1 d . U . . .
H9A H 0.956705 0.903104 0.349932 0.073 Uiso 1 1 calc R U . . .
H9B H 0.878200 0.906204 0.381532 0.073 Uiso 1 1 calc R U . . .
C54 C 0.8265(7) 0.6635(8) 0.2556(2) 0.0630(19) Uani 1 1 d . U . . .
C49 C 0.6032(7) 0.5369(8) 0.4645(2) 0.0590(19) Uani 1 1 d . U . . .
H49 H 0.554209 0.489652 0.476129 0.071 Uiso 1 1 calc R U . . .
C17 C 0.3316(6) 0.5585(8) 0.4221(2) 0.0589(18) Uani 1 1 d . U . . .
C48 C 0.6727(7) 0.4915(7) 0.4409(2) 0.0563(18) Uani 1 1 d . U . . .
H48 H 0.669009 0.413177 0.435730 0.068 Uiso 1 1 calc R U . . .
C56 C 0.7348(6) 0.5902(7) 0.2524(2) 0.0558(18) Uani 1 1 d . U . . .
C23 C 0.6200(7) 0.2454(8) 0.3304(3) 0.064(2) Uani 1 1 d . U . . .
H23A H 0.605061 0.166900 0.322884 0.077 Uiso 1 1 calc R U . . .
H23B H 0.612106 0.295575 0.310502 0.077 Uiso 1 1 calc R U . . .
C10 C 0.7960(7) 0.8520(7) 0.3374(3) 0.0617(19) Uani 1 1 d . U . . .
H10A H 0.765719 0.927775 0.331850 0.074 Uiso 1 1 calc R U . . .
H10B H 0.816348 0.814981 0.316151 0.074 Uiso 1 1 calc R U . . .
C28 C 1.0532(7) 0.2317(9) 0.3799(3) 0.072(2) Uani 1 1 d . U . . .
H28A H 1.073025 0.155836 0.388796 0.086 Uiso 1 1 calc R U . . .
H28B H 1.046274 0.283589 0.399322 0.086 Uiso 1 1 calc R U . . .
C38 C 0.9838(8) 0.3672(10) 0.2685(3) 0.078(2) Uani 1 1 d . U . . .
C63 C 0.4268(11) 0.9851(9) 0.5635(3) 0.084(3) Uani 1 1 d . U . . .
H63 H 0.451991 1.045707 0.577570 0.101 Uiso 1 1 calc R U . . .
O31 O 0.0432(8) 0.1931(9) 0.4713(3) 0.118(3) Uani 1 1 d . U . . .
C64 C 0.5000(9) 0.9313(9) 0.5434(3) 0.077(2) Uani 1 1 d . U . . .
H64 H 0.573720 0.958331 0.542659 0.093 Uiso 1 1 calc R U . . .
C40 C 1.0407(9) 0.4576(11) 0.2528(3) 0.084(2) Uani 1 1 d . U . . .
C42 C 0.8990(9) 0.4074(11) 0.2173(3) 0.091(3) Uani 1 1 d . U . . .
C39 C 0.8925(9) 0.3342(10) 0.2460(3) 0.089(3) Uani 1 1 d . U . . .
C62 C 0.3199(11) 0.9536(12) 0.5637(3) 0.098(3) Uani 1 1 d . U . . .
H62 H 0.270512 0.989780 0.578258 0.118 Uiso 1 1 calc R U . . .
C41 C 0.9858(10) 0.4838(11) 0.2209(3) 0.090(3) Uani 1 1 d . U . . .
C60 C 0.3604(10) 0.8046(11) 0.5248(3) 0.095(3) Uani 1 1 d . U . . .
H60 H 0.337593 0.737939 0.513109 0.114 Uiso 1 1 calc R U . . .
C26 C 0.8757(10) 0.1728(12) 0.3764(4) 0.101(3) Uani 1 1 d . U . . .
H26A H 0.858120 0.214895 0.397080 0.121 Uiso 1 1 calc R U . . .
H26B H 0.903861 0.097404 0.383297 0.121 Uiso 1 1 calc R U . . .
C74 C -0.0558(10) 0.3655(13) 0.4765(3) 0.108(4) Uani 1 1 d . U . . .
H74A H -0.013983 0.385712 0.456764 0.162 Uiso 1 1 calc R U . . .
H74B H -0.064738 0.432396 0.490663 0.162 Uiso 1 1 calc R U . . .
H74C H -0.128806 0.336816 0.469013 0.162 Uiso 1 1 calc R U . . .
C73 C 0.0072(11) 0.2732(16) 0.4970(4) 0.118(4) Uani 1 1 d . U . . .
H73A H 0.071609 0.305606 0.509907 0.142 Uiso 1 1 calc R U . . .
H73B H -0.041758 0.235722 0.512988 0.142 Uiso 1 1 calc R U . . .
C75 C 0.1144(13) 0.1075(13) 0.4863(4) 0.116(4) Uani 1 1 d . U . . .
H75A H 0.076768 0.068876 0.504777 0.139 Uiso 1 1 calc R U . . .
H75B H 0.183192 0.142362 0.495912 0.139 Uiso 1 1 calc R U . . .
C25 C 0.7713(10) 0.1591(11) 0.3542(4) 0.101(3) Uani 1 1 d . U . . .
H25A H 0.788851 0.114460 0.333986 0.121 Uiso 1 1 calc R U . . .
H25B H 0.716255 0.116042 0.366743 0.121 Uiso 1 1 calc R U . . .
C61 C 0.2834(11) 0.8680(12) 0.5425(4) 0.104(3) Uani 1 1 d . U . . .
H61 H 0.206620 0.851761 0.539873 0.125 Uiso 1 1 calc R U . . .
C C 0.1419(15) 0.0222(13) 0.4588(5) 0.126(5) Uani 1 1 d . U . . .
HA H 0.174956 0.061897 0.440054 0.189 Uiso 1 1 calc R U . . .
HB H 0.074045 -0.015873 0.450666 0.189 Uiso 1 1 calc R U . . .
HC H 0.194352 -0.033835 0.468186 0.189 Uiso 1 1 calc R U . . .

loop_
_atom_site_aniso_label
_atom_site_aniso_U_11
_atom_site_aniso_U_22
_atom_site_aniso_U_33
_atom_site_aniso_U_23
_atom_site_aniso_U_13
_atom_site_aniso_U_12
Br35 0.0508(5) 0.0666(6) 0.0819(7) -0.0015(5) 0.0267(4) -0.0112(4)
Br33 0.0496(5) 0.0666(6) 0.0843(7) -0.0221(5) 0.0160(4) 0.0068(4)
Br34 0.0488(5) 0.1064(9) 0.0859(7) 0.0188(6) 0.0154(5) -0.0131(5)
Br36 0.0585(6) 0.1118(10) 0.0860(8) -0.0051(6) 0.0245(5) 0.0183(5)
Fe1 0.0302(6) 0.0570(8) 0.0690(9) -0.0134(6) -0.0001(5) 0.0057(5)
P1 0.0543(11) 0.0294(10) 0.0826(15) -0.0046(9) -0.0085(10) 0.0029(8)
O5 0.032(2) 0.035(2) 0.063(3) -0.005(2) 0.0121(19) -0.0003(18)
F5 0.072(3) 0.030(2) 0.084(3) -0.007(2) -0.001(2) 0.001(2)
F3 0.051(2) 0.047(3) 0.088(4) -0.006(2) -0.005(2) 0.0012(19)
F1 0.064(3) 0.037(2) 0.097(4) 0.002(2) -0.002(2) 0.002(2)
F4 0.083(3) 0.028(2) 0.085(3) -0.002(2) -0.012(3) 0.008(2)
O30 0.039(2) 0.034(2) 0.071(3) 0.009(2) 0.006(2) 0.0012(19)
F2 0.062(3) 0.034(2) 0.099(4) -0.014(2) -0.017(2) 0.004(2)
O14 0.032(2) 0.043(3) 0.073(3) 0.004(2) 0.009(2) 0.0060(19)
F6 0.054(3) 0.050(3) 0.115(5) -0.009(3) -0.004(3) 0.001(2)
O21 0.041(2) 0.042(3) 0.078(3) -0.003(2) 0.010(2) -0.008(2)
O8 0.035(2) 0.040(3) 0.086(3) -0.007(2) 0.014(2) 0.0005(19)
O11 0.042(2) 0.047(3) 0.080(3) 0.010(3) 0.009(2) 0.003(2)
N67 0.036(3) 0.040(3) 0.069(3) 0.005(3) 0.010(2) 0.006(2)
C4 0.025(2) 0.034(3) 0.061(3) 0.000(3) 0.002(2) -0.001(2)
O24 0.058(3) 0.064(4) 0.111(4) -0.012(3) 0.009(3) 0.006(3)
C31 0.028(3) 0.037(3) 0.064(3) 0.004(3) 0.001(2) -0.003(2)
C32 0.035(3) 0.038(3) 0.061(4) -0.003(3) 0.000(3) 0.002(3)
N57 0.065(3) 0.049(3) 0.068(4) -0.003(3) 0.004(3) 0.002(3)
C3 0.034(3) 0.038(3) 0.062(4) 0.000(3) 0.006(3) 0.000(2)
C2 0.033(3) 0.045(3) 0.062(4) -0.005(3) 0.005(3) -0.002(3)
O27 0.064(3) 0.099(4) 0.116(5) 0.035(4) 0.009(3) -0.014(3)
C1 0.036(3) 0.049(3) 0.061(4) -0.011(3) 0.003(3) 0.002(3)
N58 0.072(4) 0.055(4) 0.070(4) -0.006(3) 0.005(3) 0.000(3)
C6 0.031(3) 0.041(3) 0.069(4) -0.010(3) 0.010(3) 0.000(3)
C43 0.034(3) 0.034(3) 0.071(4) 0.000(3) 0.011(3) 0.004(2)
C44 0.038(3) 0.030(3) 0.067(4) 0.000(3) 0.008(3) 0.000(2)
C15 0.033(3) 0.048(3) 0.063(4) 0.001(3) 0.004(3) -0.001(3)
C13 0.039(3) 0.041(3) 0.072(4) 0.002(3) 0.003(3) 0.006(3)
C46 0.045(3) 0.043(4) 0.072(4) 0.007(3) 0.007(3) 0.004(3)
C20 0.034(3) 0.053(4) 0.067(4) 0.001(3) 0.002(3) -0.004(3)
C19 0.042(3) 0.059(4) 0.067(4) 0.008(3) 0.003(3) -0.010(3)
C47 0.052(3) 0.042(3) 0.066(4) 0.004(3) 0.006(3) 0.004(3)
C16 0.040(3) 0.063(4) 0.057(4) -0.003(3) 0.008(3) 0.003(3)
C29 0.051(3) 0.045(4) 0.082(4) 0.011(3) 0.000(3) 0.002(3)
C52 0.062(4) 0.044(4) 0.075(4) 0.003(3) 0.015(3) 0.001(3)
C12 0.043(3) 0.047(4) 0.072(4) 0.012(3) 0.004(3) 0.007(3)
C18 0.042(3) 0.069(4) 0.063(4) 0.008(3) 0.004(3) -0.007(3)
C22 0.047(3) 0.049(4) 0.077(4) -0.004(3) 0.006(3) -0.008(3)
C50 0.053(3) 0.048(4) 0.068(4) 0.001(3) 0.006(3) 0.002(3)
C55 0.038(3) 0.051(4) 0.071(4) 0.003(3) 0.008(3) 0.003(3)
C53 0.055(4) 0.047(4) 0.068(4) 0.002(3) 0.012(3) -0.009(3)
C59 0.072(4) 0.057(4) 0.077(4) -0.004(3) 0.009(3) 0.006(3)
C7 0.042(3) 0.053(4) 0.081(4) -0.012(3) 0.013(3) 0.004(3)
C51 0.064(4) 0.046(4) 0.079(4) 0.004(3) 0.012(3) -0.002(3)
C9 0.051(3) 0.039(4) 0.094(5) 0.001(3) 0.015(3) -0.004(3)
C54 0.061(4) 0.055(4) 0.073(4) -0.001(4) 0.008(3) -0.009(3)
C49 0.056(4) 0.051(4) 0.070(4) -0.005(3) 0.009(3) -0.005(3)
C17 0.039(3) 0.076(4) 0.063(4) -0.006(4) 0.006(3) 0.005(3)
C48 0.055(4) 0.047(4) 0.067(4) -0.001(3) 0.008(3) 0.003(3)
C56 0.043(3) 0.051(4) 0.074(4) 0.003(3) 0.011(3) 0.009(3)
C23 0.056(4) 0.052(4) 0.084(5) -0.009(4) 0.007(3) -0.004(3)
C10 0.054(4) 0.042(4) 0.090(5) 0.008(3) 0.015(3) 0.001(3)
C28 0.057(4) 0.063(4) 0.095(5) 0.026(4) 0.000(4) -0.001(3)
C38 0.065(4) 0.080(5) 0.088(5) -0.030(4) -0.007(4) 0.033(4)
C63 0.092(5) 0.075(5) 0.085(5) -0.014(4) -0.001(4) 0.012(4)
O31 0.109(5) 0.124(5) 0.121(5) -0.001(4) 0.020(4) -0.012(4)
C64 0.081(5) 0.067(5) 0.083(5) -0.006(4) -0.003(4) 0.009(4)
C40 0.062(4) 0.104(5) 0.084(5) -0.014(4) 0.002(4) 0.033(4)
C42 0.078(5) 0.098(5) 0.096(5) -0.030(5) 0.000(4) 0.034(4)
C39 0.080(5) 0.084(5) 0.103(5) -0.034(4) -0.005(4) 0.028(4)
C62 0.101(5) 0.092(5) 0.103(5) -0.022(5) 0.024(5) 0.004(5)
C41 0.075(5) 0.110(6) 0.086(5) -0.019(5) 0.006(4) 0.027(4)
C60 0.097(5) 0.083(5) 0.105(5) -0.019(5) 0.023(5) -0.003(4)
C26 0.080(5) 0.092(5) 0.132(6) 0.013(5) 0.007(5) -0.005(4)
C74 0.082(7) 0.145(10) 0.099(8) 0.005(7) 0.028(6) 0.002(7)
C73 0.109(6) 0.129(7) 0.119(7) -0.003(6) 0.022(5) -0.004(6)
C75 0.118(6) 0.117(7) 0.115(6) 0.010(6) 0.019(5) -0.011(6)
C25 0.085(5) 0.086(5) 0.131(6) 0.000(5) 0.008(5) -0.006(5)
C61 0.099(5) 0.097(5) 0.119(6) -0.021(5) 0.031(5) -0.006(5)
C 0.145(10) 0.111(9) 0.126(10) 0.019(8) 0.038(9) -0.009(8)

loop_
_atom_type_symbol
_atom_type_description
_atom_type_scat_dispersion_real
_atom_type_scat_dispersion_imag
_atom_type_scat_source
C C 0.0181 0.0091 'International Tables Vol C Tables 4.2.6.8 and 6.1.1.4'
H H 0.0000 0.0000 'International Tables Vol C Tables 4.2.6.8 and 6.1.1.4'
Br Br -0.6763 1.2805 'International Tables Vol C Tables 4.2.6.8 and 6.1.1.4'
F F 0.0727 0.0534 'International Tables Vol C Tables 4.2.6.8 and 6.1.1.4'
Fe Fe -1.1336 3.1974 'International Tables Vol C Tables 4.2.6.8 and 6.1.1.4'
N N 0.0311 0.0180 'International Tables Vol C Tables 4.2.6.8 and 6.1.1.4'
O O 0.0492 0.0322 'International Tables Vol C Tables 4.2.6.8 and 6.1.1.4'
P P 0.2955 0.4335 'International Tables Vol C Tables 4.2.6.8 and 6.1.1.4'

loop_
_geom_angle_atom_site_label_1
_geom_angle_atom_site_label_2
_geom_angle_atom_site_label_3
_geom_angle
_geom_angle_site_symmetry_1
_geom_angle_site_symmetry_3
_geom_angle_publ_flag
C43 Fe1 C55 41.2(3) . . ?
C43 Fe1 C53 41.5(3) . . ?
C43 Fe1 C54 69.7(3) . . ?
C43 Fe1 C56 69.6(3) . . ?
C43 Fe1 C38 107.8(4) . . ?
C43 Fe1 C40 122.1(4) . . ?
C43 Fe1 C39 124.4(5) . . ?
C43 Fe1 C41 156.6(4) . . ?
C55 Fe1 C54 69.0(3) . . ?
C55 Fe1 C56 41.5(3) . . ?
C55 Fe1 C40 159.6(4) . . ?
C55 Fe1 C41 159.0(4) . . ?
C53 Fe1 C55 69.5(3) . . ?
C53 Fe1 C54 41.8(4) . . ?
C53 Fe1 C56 69.4(3) . . ?
C53 Fe1 C38 122.2(4) . . ?
C53 Fe1 C40 105.3(4) . . ?
C53 Fe1 C39 160.4(5) . . ?
C53 Fe1 C41 118.8(4) . . ?
C54 Fe1 C56 40.2(3) . . ?
C54 Fe1 C40 121.0(5) . . ?
C54 Fe1 C41 103.6(4) . . ?
C38 Fe1 C55 124.1(4) . . ?
C38 Fe1 C54 158.5(4) . . ?
C38 Fe1 C56 160.6(4) . . ?
C38 Fe1 C40 41.0(5) . . ?
C38 Fe1 C41 69.8(5) . . ?
C40 Fe1 C56 156.8(5) . . ?
C40 Fe1 C41 41.0(5) . . ?
C42 Fe1 C43 162.5(5) . . ?
C42 Fe1 C55 125.5(4) . . ?
C42 Fe1 C53 155.2(5) . . ?
C42 Fe1 C54 120.0(5) . . ?
C42 Fe1 C56 107.7(4) . . ?
C42 Fe1 C38 68.7(4) . . ?
C42 Fe1 C40 67.3(5) . . ?
C42 Fe1 C39 41.6(5) . . ?
C42 Fe1 C41 40.0(5) . . ?
C39 Fe1 C55 108.7(4) . . ?
C39 Fe1 C54 157.2(5) . . ?
C39 Fe1 C56 123.0(4) . . ?
C39 Fe1 C38 41.6(4) . . ?
C39 Fe1 C40 69.3(5) . . ?
C39 Fe1 C41 70.1(5) . . ?
C41 Fe1 C56 120.5(4) . . ?
F5 P1 F3 90.3(3) . . ?
F5 P1 F1 90.3(3) . . ?
F5 P1 F4 89.6(3) . . ?
F5 P1 F2 179.7(3) . . ?
F5 P1 F6 89.7(3) . . ?
F3 P1 F6 179.2(4) . . ?
F1 P1 F3 89.3(3) . . ?
F1 P1 F6 89.9(3) . . ?
F4 P1 F3 90.5(3) . . ?
F4 P1 F1 179.8(3) . . ?
F4 P1 F2 90.6(3) . . ?
F4 P1 F6 90.3(3) . . ?
F2 P1 F3 89.5(3) . . ?
F2 P1 F1 89.4(3) . . ?
F2 P1 F6 90.4(3) . . ?
C4 O5 C6 116.7(5) . . ?
C31 O30 C29 117.3(6) . . ?
C15 O14 C13 115.8(5) . . ?
C20 O21 C22 116.2(6) . . ?
C9 O8 C7 111.5(6) . . ?
C10 O11 C12 112.9(7) . . ?
H67A N67 H67B 107.6 . . ?
C44 N67 H67A 108.7 . . ?
C44 N67 H67B 108.7 . . ?
C46 N67 H67A 108.7 . . ?
C46 N67 H67B 108.7 . . ?
C46 N67 C44 114.1(6) . . ?
O5 C4 C31 115.6(6) . . ?
O5 C4 C3 124.0(6) . . ?
C3 C4 C31 120.4(6) . . ?
C25 O24 C23 114.7(9) . . ?
O30 C31 C4 116.4(6) . . ?
O30 C31 C32 123.6(7) . . ?
C4 C31 C32 120.0(6) . . ?
C31 C32 H32 119.9 . . ?
C1 C32 C31 120.2(7) . . ?
C1 C32 H32 119.9 . . ?
N58 N57 C50 112.6(7) . . ?
C4 C3 H3 120.2 . . ?
C4 C3 C2 119.7(7) . . ?
C2 C3 H3 120.2 . . ?
C3 C2 Br35 118.2(6) . . ?
C1 C2 Br35 121.6(5) . . ?
C1 C2 C3 120.2(7) . . ?
C26 O27 C28 112.2(9) . . ?
C32 C1 Br33 118.9(6) . . ?
C32 C1 C2 119.6(7) . . ?
C2 C1 Br33 121.5(6) . . ?
N57 N58 C59 113.8(8) . . ?
O5 C6 H6A 110.6 . . ?
O5 C6 H6B 110.6 . . ?
O5 C6 C7 105.8(6) . . ?
H6A C6 H6B 108.7 . . ?
C7 C6 H6A 110.6 . . ?
C7 C6 H6B 110.6 . . ?
C44 C43 Fe1 125.3(5) . . ?
C55 C43 Fe1 70.2(5) . . ?
C55 C43 C44 126.1(7) . . ?
C55 C43 C53 108.3(7) . . ?
C53 C43 Fe1 69.7(5) . . ?
C53 C43 C44 125.6(7) . . ?
N67 C44 H44A 109.5 . . ?
N67 C44 H44B 109.5 . . ?
C43 C44 N67 110.9(6) . . ?
C43 C44 H44A 109.5 . . ?
C43 C44 H44B 109.5 . . ?
H44A C44 H44B 108.1 . . ?
O14 C15 C20 115.9(6) . . ?
O14 C15 C16 124.6(7) . . ?
C16 C15 C20 119.6(7) . . ?
O14 C13 H13A 110.0 . . ?
O14 C13 H13B 110.0 . . ?
O14 C13 C12 108.6(6) . . ?
H13A C13 H13B 108.3 . . ?
C12 C13 H13A 110.0 . . ?
C12 C13 H13B 110.0 . . ?
N67 C46 H46A 109.2 . . ?
N67 C46 H46B 109.2 . . ?
N67 C46 C47 112.1(6) . . ?
H46A C46 H46B 107.9 . . ?
C47 C46 H46A 109.2 . . ?
C47 C46 H46B 109.2 . . ?
O21 C20 C15 116.1(6) . . ?
O21 C20 C19 123.9(8) . . ?
C19 C20 C15 120.0(7) . . ?
C20 C19 H19 119.4 . . ?
C20 C19 C18 121.2(8) . . ?
C18 C19 H19 119.4 . . ?
C52 C47 C46 120.4(7) . . ?
C52 C47 C48 119.7(8) . . ?
C48 C47 C46 119.9(8) . . ?
C15 C16 H16 120.6 . . ?
C15 C16 C17 118.9(8) . . ?
C17 C16 H16 120.6 . . ?
O30 C29 H29A 110.3 . . ?
O30 C29 H29B 110.3 . . ?
O30 C29 C28 107.0(7) . . ?
H29A C29 H29B 108.6 . . ?
C28 C29 H29A 110.3 . . ?
C28 C29 H29B 110.3 . . ?
C47 C52 H52 119.7 . . ?
C47 C52 C51 120.6(8) . . ?
C51 C52 H52 119.7 . . ?
O11 C12 C13 107.4(7) . . ?
O11 C12 H12A 110.2 . . ?
O11 C12 H12B 110.2 . . ?
C13 C12 H12A 110.2 . . ?
C13 C12 H12B 110.2 . . ?
H12A C12 H12B 108.5 . . ?
C19 C18 Br34 118.6(7) . . ?
C19 C18 C17 118.7(7) . . ?
C17 C18 Br34 122.6(6) . . ?
O21 C22 H22A 110.2 . . ?
O21 C22 H22B 110.2 . . ?
O21 C22 C23 107.5(7) . . ?
H22A C22 H22B 108.5 . . ?
C23 C22 H22A 110.2 . . ?
C23 C22 H22B 110.2 . . ?
C51 C50 N57 123.2(8) . . ?
C51 C50 C49 120.8(8) . . ?
C49 C50 N57 115.9(8) . . ?
C43 C55 Fe1 68.7(4) . . ?
C43 C55 C56 108.0(7) . . ?
C56 C55 Fe1 69.9(4) . . ?
C43 C53 Fe1 68.8(5) . . ?
C43 C53 C54 107.2(7) . . ?
C54 C53 Fe1 69.7(5) . . ?
C64 C59 N58 116.2(9) . . ?
C60 C59 N58 125.0(10) . . ?
C60 C59 C64 118.6(10) . . ?
O8 C7 C6 110.9(7) . . ?
O8 C7 H7A 109.5 . . ?
O8 C7 H7B 109.5 . . ?
C6 C7 H7A 109.5 . . ?
C6 C7 H7B 109.5 . . ?
H7A C7 H7B 108.0 . . ?
C52 C51 H51 120.2 . . ?
C50 C51 C52 119.6(9) . . ?
C50 C51 H51 120.2 . . ?
O8 C9 H9A 110.0 . . ?
O8 C9 H9B 110.0 . . ?
O8 C9 C10 108.6(7) . . ?
H9A C9 H9B 108.3 . . ?
C10 C9 H9A 110.0 . . ?
C10 C9 H9B 110.0 . . ?
C53 C54 Fe1 68.5(5) . . ?
C56 C54 Fe1 70.3(5) . . ?
C56 C54 C53 108.6(8) . . ?
C50 C49 H49 120.5 . . ?
C50 C49 C48 119.0(8) . . ?
C48 C49 H49 120.5 . . ?
C16 C17 Br36 117.6(7) . . ?
C18 C17 Br36 120.8(6) . . ?
C18 C17 C16 121.6(7) . . ?
C47 C48 C49 120.2(8) . . ?
C47 C48 H48 119.9 . . ?
C49 C48 H48 119.9 . . ?
C55 C56 Fe1 68.6(4) . . ?
C54 C56 Fe1 69.5(5) . . ?
C54 C56 C55 107.9(8) . . ?
O24 C23 C22 109.8(8) . . ?
O24 C23 H23A 109.7 . . ?
O24 C23 H23B 109.7 . . ?
C22 C23 H23A 109.7 . . ?
C22 C23 H23B 109.7 . . ?
H23A C23 H23B 108.2 . . ?
O11 C10 C9 108.2(8) . . ?
O11 C10 H10A 110.1 . . ?
O11 C10 H10B 110.1 . . ?
C9 C10 H10A 110.1 . . ?
C9 C10 H10B 110.1 . . ?
H10A C10 H10B 108.4 . . ?
O27 C28 C29 108.5(8) . . ?
O27 C28 H28A 110.0 . . ?
O27 C28 H28B 110.0 . . ?
C29 C28 H28A 110.0 . . ?
C29 C28 H28B 110.0 . . ?
H28A C28 H28B 108.4 . . ?
C40 C38 Fe1 69.9(6) . . ?
C40 C38 C39 107.6(11) . . ?
C39 C38 Fe1 69.1(6) . . ?
C64 C63 H63 119.4 . . ?
C62 C63 H63 119.4 . . ?
C62 C63 C64 121.2(12) . . ?
C75 O31 C73 110.8(11) . . ?
C59 C64 C63 120.9(11) . . ?
C59 C64 H64 119.5 . . ?
C63 C64 H64 119.5 . . ?
C38 C40 Fe1 69.1(6) . . ?
C38 C40 C41 109.5(11) . . ?
C41 C40 Fe1 69.6(6) . . ?
C39 C42 Fe1 69.9(6) . . ?
C41 C42 Fe1 71.3(7) . . ?
C41 C42 C39 112.1(11) . . ?
C38 C39 Fe1 69.4(6) . . ?
C42 C39 Fe1 68.5(7) . . ?
C42 C39 C38 105.1(11) . . ?
C63 C62 H62 120.5 . . ?
C63 C62 C61 118.9(12) . . ?
C61 C62 H62 120.5 . . ?
C40 C41 Fe1 69.4(7) . . ?
C42 C41 Fe1 68.7(7) . . ?
C42 C41 C40 105.7(12) . . ?
C59 C60 H60 120.1 . . ?
C59 C60 C61 119.9(12) . . ?
C61 C60 H60 120.1 . . ?
O27 C26 H26A 109.4 . . ?
O27 C26 H26B 109.4 . . ?
O27 C26 C25 111.3(12) . . ?
H26A C26 H26B 108.0 . . ?
C25 C26 H26A 109.4 . . ?
C25 C26 H26B 109.4 . . ?
H74A C74 H74B 109.5 . . ?
H74A C74 H74C 109.5 . . ?
H74B C74 H74C 109.5 . . ?
C73 C74 H74A 109.5 . . ?
C73 C74 H74B 109.5 . . ?
C73 C74 H74C 109.5 . . ?
O31 C73 C74 104.1(11) . . ?
O31 C73 H73A 110.9 . . ?
O31 C73 H73B 110.9 . . ?
C74 C73 H73A 110.9 . . ?
C74 C73 H73B 110.9 . . ?
H73A C73 H73B 109.0 . . ?
O31 C75 H75A 110.1 . . ?
O31 C75 H75B 110.1 . . ?
O31 C75 C 108.2(13) . . ?
H75A C75 H75B 108.4 . . ?
C C75 H75A 110.1 . . ?
C C75 H75B 110.1 . . ?
O24 C25 C26 113.1(11) . . ?
O24 C25 H25A 109.0 . . ?
O24 C25 H25B 109.0 . . ?
C26 C25 H25A 109.0 . . ?
C26 C25 H25B 109.0 . . ?
H25A C25 H25B 107.8 . . ?
C62 C61 C60 119.6(13) . . ?
C62 C61 H61 120.2 . . ?
C60 C61 H61 120.2 . . ?
C75 C HA 109.5 . . ?
C75 C HB 109.5 . . ?
C75 C HC 109.5 . . ?
HA C HB 109.5 . . ?
HA C HC 109.5 . . ?
HB C HC 109.5 . . ?

loop_
_geom_bond_atom_site_label_1
_geom_bond_atom_site_label_2
_geom_bond_distance
_geom_bond_site_symmetry_2
_geom_bond_publ_flag
Br35 C2 1.881(7) . ?
Br33 C1 1.886(7) . ?
Br34 C18 1.887(8) . ?
Br36 C17 1.887(8) . ?
Fe1 C43 2.019(8) . ?
Fe1 C55 2.039(8) . ?
Fe1 C53 2.031(9) . ?
Fe1 C54 2.047(9) . ?
Fe1 C56 2.057(7) . ?
Fe1 C38 2.037(10) . ?
Fe1 C40 2.047(10) . ?
Fe1 C42 2.015(11) . ?
Fe1 C39 2.033(11) . ?
Fe1 C41 2.049(12) . ?
P1 F5 1.594(5) . ?
P1 F3 1.610(5) . ?
P1 F1 1.601(6) . ?
P1 F4 1.598(5) . ?
P1 F2 1.601(5) . ?
P1 F6 1.613(6) . ?
O5 C4 1.368(8) . ?
O5 C6 1.433(9) . ?
O30 C31 1.369(8) . ?
O30 C29 1.438(10) . ?
O14 C15 1.370(9) . ?
O14 C13 1.442(9) . ?
O21 C20 1.366(9) . ?
O21 C22 1.443(10) . ?
O8 C7 1.432(10) . ?
O8 C9 1.382(10) . ?
O11 C12 1.434(9) . ?
O11 C10 1.383(9) . ?
N67 H67A 0.9100 . ?
N67 H67B 0.9100 . ?
N67 C44 1.501(10) . ?
N67 C46 1.486(11) . ?
C4 C31 1.382(10) . ?
C4 C3 1.378(10) . ?
O24 C23 1.413(11) . ?
O24 C25 1.277(14) . ?
C31 C32 1.394(10) . ?
C32 H32 0.9500 . ?
C32 C1 1.382(11) . ?
N57 N58 1.255(10) . ?
N57 C50 1.438(11) . ?
C3 H3 0.9500 . ?
C3 C2 1.399(10) . ?
C2 C1 1.391(11) . ?
O27 C28 1.421(12) . ?
O27 C26 1.298(13) . ?
N58 C59 1.421(12) . ?
C6 H6A 0.9900 . ?
C6 H6B 0.9900 . ?
C6 C7 1.518(10) . ?
C43 C44 1.479(11) . ?
C43 C55 1.426(11) . ?
C43 C53 1.434(11) . ?
C44 H44A 0.9900 . ?
C44 H44B 0.9900 . ?
C15 C20 1.404(12) . ?
C15 C16 1.386(10) . ?
C13 H13A 0.9900 . ?
C13 H13B 0.9900 . ?
C13 C12 1.486(11) . ?
C46 H46A 0.9900 . ?
C46 H46B 0.9900 . ?
C46 C47 1.498(11) . ?
C20 C19 1.372(11) . ?
C19 H19 0.9500 . ?
C19 C18 1.378(12) . ?
C47 C52 1.378(12) . ?
C47 C48 1.382(12) . ?
C16 H16 0.9500 . ?
C16 C17 1.392(12) . ?
C29 H29A 0.9900 . ?
C29 H29B 0.9900 . ?
C29 C28 1.491(12) . ?
C52 H52 0.9500 . ?
C52 C51 1.383(12) . ?
C12 H12A 0.9900 . ?
C12 H12B 0.9900 . ?
C18 C17 1.380(14) . ?
C22 H22A 0.9900 . ?
C22 H22B 0.9900 . ?
C22 C23 1.495(12) . ?
C50 C51 1.372(12) . ?
C50 C49 1.387(12) . ?
C55 C56 1.451(12) . ?
C53 C54 1.454(13) . ?
C59 C64 1.371(14) . ?
C59 C60 1.367(15) . ?
C7 H7A 0.9900 . ?
C7 H7B 0.9900 . ?
C51 H51 0.9500 . ?
C9 H9A 0.9900 . ?
C9 H9B 0.9900 . ?
C9 C10 1.519(13) . ?
C54 C56 1.410(12) . ?
C49 H49 0.9500 . ?
C49 C48 1.392(12) . ?
C48 H48 0.9500 . ?
C23 H23A 0.9900 . ?
C23 H23B 0.9900 . ?
C10 H10A 0.9900 . ?
C10 H10B 0.9900 . ?
C28 H28A 0.9900 . ?
C28 H28B 0.9900 . ?
C38 C40 1.431(17) . ?
C38 C39 1.444(15) . ?
C63 H63 0.9500 . ?
C63 C64 1.374(15) . ?
C63 C62 1.347(17) . ?
O31 C73 1.473(17) . ?
O31 C75 1.443(17) . ?
C64 H64 0.9500 . ?
C40 C41 1.434(17) . ?
C42 C39 1.437(18) . ?
C42 C41 1.390(18) . ?
C62 H62 0.9500 . ?
C62 C61 1.378(17) . ?
C60 H60 0.9500 . ?
C60 C61 1.409(16) . ?
C26 H26A 0.9900 . ?
C26 H26B 0.9900 . ?
C26 C25 1.517(17) . ?
C74 H74A 0.9800 . ?
C74 H74B 0.9800 . ?
C74 H74C 0.9800 . ?
C74 C73 1.55(2) . ?
C73 H73A 0.9900 . ?
C73 H73B 0.9900 . ?
C75 H75A 0.9900 . ?
C75 H75B 0.9900 . ?
C75 C 1.53(2) . ?
C25 H25A 0.9900 . ?
C25 H25B 0.9900 . ?
C61 H61 0.9500 . ?
C HA 0.9800 . ?
C HB 0.9800 . ?
C HC 0.9800 . ?

loop_
_geom_torsion_atom_site_label_1
_geom_torsion_atom_site_label_2
_geom_torsion_atom_site_label_3
_geom_torsion_atom_site_label_4
_geom_torsion
_geom_torsion_site_symmetry_1
_geom_torsion_site_symmetry_2
_geom_torsion_site_symmetry_3
_geom_torsion_site_symmetry_4
_geom_torsion_publ_flag
Br35 C2 C1 Br33 -0.2(9) . . . . ?
Br35 C2 C1 C32 -178.9(6) . . . . ?
Br34 C18 C17 Br36 2.7(10) . . . . ?
Br34 C18 C17 C16 -177.3(7) . . . . ?
Fe1 C43 C44 N67 -169.2(5) . . . . ?
Fe1 C43 C55 C56 -59.1(5) . . . . ?
Fe1 C43 C53 C54 59.4(6) . . . . ?
Fe1 C55 C56 C54 -58.5(6) . . . . ?
Fe1 C53 C54 C56 59.0(6) . . . . ?
Fe1 C54 C56 C55 58.0(6) . . . . ?
Fe1 C38 C40 C41 -57.9(7) . . . . ?
Fe1 C38 C39 C42 59.6(7) . . . . ?
Fe1 C40 C41 C42 -59.4(7) . . . . ?
Fe1 C42 C39 C38 -60.1(6) . . . . ?
Fe1 C42 C41 C40 59.9(7) . . . . ?
O5 C4 C31 O30 1.8(9) . . . . ?
O5 C4 C31 C32 -179.3(6) . . . . ?
O5 C4 C3 C2 -179.6(7) . . . . ?
O5 C6 C7 O8 -74.0(8) . . . . ?
O30 C31 C32 C1 177.3(7) . . . . ?
O30 C29 C28 O27 77.7(10) . . . . ?
O14 C15 C20 O21 0.2(10) . . . . ?
O14 C15 C20 C19 -179.7(7) . . . . ?
O14 C15 C16 C17 -179.3(7) . . . . ?
O14 C13 C12 O11 -76.2(8) . . . . ?
O21 C20 C19 C18 179.7(8) . . . . ?
O21 C22 C23 O24 69.1(9) . . . . ?
O8 C9 C10 O11 55.2(9) . . . . ?
N67 C46 C47 C52 -67.4(10) . . . . ?
N67 C46 C47 C48 109.0(9) . . . . ?
C4 O5 C6 C7 177.9(6) . . . . ?
C4 C31 C32 C1 -1.6(11) . . . . ?
C4 C3 C2 Br35 177.5(5) . . . . ?
C4 C3 C2 C1 -0.9(11) . . . . ?
C31 O30 C29 C28 -178.1(7) . . . . ?
C31 C4 C3 C2 1.1(11) . . . . ?
C31 C32 C1 Br33 -177.0(5) . . . . ?
C31 C32 C1 C2 1.8(11) . . . . ?
N57 N58 C59 C64 163.3(9) . . . . ?
N57 N58 C59 C60 -21.9(15) . . . . ?
N57 C50 C51 C52 -177.0(8) . . . . ?
N57 C50 C49 C48 175.8(8) . . . . ?
C3 C4 C31 O30 -178.9(7) . . . . ?
C3 C4 C31 C32 0.1(10) . . . . ?
C3 C2 C1 Br33 178.2(6) . . . . ?
C3 C2 C1 C32 -0.5(11) . . . . ?
O27 C26 C25 O24 -60.2(16) . . . . ?
N58 N57 C50 C51 -16.9(12) . . . . ?
N58 N57 C50 C49 165.6(8) . . . . ?
N58 C59 C64 C63 178.0(10) . . . . ?
N58 C59 C60 C61 -170.5(12) . . . . ?
C6 O5 C4 C31 169.7(6) . . . . ?
C6 O5 C4 C3 -9.7(10) . . . . ?
C43 C55 C56 Fe1 58.3(5) . . . . ?
C43 C55 C56 C54 -0.2(9) . . . . ?
C43 C53 C54 Fe1 -58.8(6) . . . . ?
C43 C53 C54 C56 0.2(10) . . . . ?
C44 N67 C46 C47 179.6(6) . . . . ?
C44 C43 C55 Fe1 -119.8(7) . . . . ?
C44 C43 C55 C56 -178.9(7) . . . . ?
C44 C43 C53 Fe1 119.5(7) . . . . ?
C44 C43 C53 C54 178.9(7) . . . . ?
C15 O14 C13 C12 -179.2(7) . . . . ?
C15 C20 C19 C18 -0.5(12) . . . . ?
C15 C16 C17 Br36 178.3(6) . . . . ?
C15 C16 C17 C18 -1.8(12) . . . . ?
C13 O14 C15 C20 168.8(7) . . . . ?
C13 O14 C15 C16 -10.6(11) . . . . ?
C46 N67 C44 C43 -174.8(6) . . . . ?
C46 C47 C52 C51 177.0(8) . . . . ?
C46 C47 C48 C49 -178.4(8) . . . . ?
C20 O21 C22 C23 174.0(7) . . . . ?
C20 C15 C16 C17 1.2(12) . . . . ?
C20 C19 C18 Br34 178.5(6) . . . . ?
C20 C19 C18 C17 0.0(12) . . . . ?
C19 C18 C17 Br36 -178.9(7) . . . . ?
C19 C18 C17 C16 1.1(12) . . . . ?
C47 C52 C51 C50 0.2(14) . . . . ?
C16 C15 C20 O21 179.7(7) . . . . ?
C16 C15 C20 C19 -0.2(11) . . . . ?
C29 O30 C31 C4 -170.8(7) . . . . ?
C29 O30 C31 C32 10.2(10) . . . . ?
C52 C47 C48 C49 -1.9(14) . . . . ?
C12 O11 C10 C9 175.0(7) . . . . ?
C22 O21 C20 C15 -167.3(7) . . . . ?
C22 O21 C20 C19 12.5(11) . . . . ?
C50 N57 N58 C59 175.6(8) . . . . ?
C50 C49 C48 C47 2.5(14) . . . . ?
C55 C43 C44 N67 -79.2(9) . . . . ?
C55 C43 C53 Fe1 -59.7(5) . . . . ?
C55 C43 C53 C54 -0.3(9) . . . . ?
C53 C43 C44 N67 101.8(8) . . . . ?
C53 C43 C55 Fe1 59.4(5) . . . . ?
C53 C43 C55 C56 0.3(9) . . . . ?
C53 C54 C56 Fe1 -57.9(6) . . . . ?
C53 C54 C56 C55 0.0(10) . . . . ?
C59 C60 C61 C62 -10(2) . . . . ?
C7 O8 C9 C10 168.5(7) . . . . ?
C51 C50 C49 C48 -1.8(14) . . . . ?
C9 O8 C7 C6 -98.1(8) . . . . ?
C49 C50 C51 C52 0.4(14) . . . . ?
C48 C47 C52 C51 0.5(14) . . . . ?
C23 O24 C25 C26 -166.7(10) . . . . ?
C10 O11 C12 C13 -164.9(7) . . . . ?
C28 O27 C26 C25 -174.8(10) . . . . ?
C38 C40 C41 Fe1 57.7(7) . . . . ?
C38 C40 C41 C42 -1.8(12) . . . . ?
C63 C62 C61 C60 9(2) . . . . ?
C64 C59 C60 C61 4.3(19) . . . . ?
C64 C63 C62 C61 -2(2) . . . . ?
C40 C38 C39 Fe1 -59.5(7) . . . . ?
C40 C38 C39 C42 0.1(11) . . . . ?
C39 C38 C40 Fe1 59.0(7) . . . . ?
C39 C38 C40 C41 1.1(11) . . . . ?
C39 C42 C41 Fe1 -58.1(8) . . . . ?
C39 C42 C41 C40 1.8(12) . . . . ?
C62 C63 C64 C59 -4.1(19) . . . . ?
C41 C42 C39 Fe1 58.9(8) . . . . ?
C41 C42 C39 C38 -1.2(12) . . . . ?
C60 C59 C64 C63 2.9(17) . . . . ?
C26 O27 C28 C29 168.6(10) . . . . ?
C73 O31 C75 C 175.9(12) . . . . ?
C75 O31 C73 C74 173.6(11) . . . . ?
C25 O24 C23 C22 100.7(11) . . . . ?
